data_7043996
loop_
_publ_author_name
'Larsen, Randy W.'
'Mayers, Jacob M.'
'Wojtas, Lukasz'

_publ_section_title
;
 Novel Photo-Active Cd:1,4-Benzene Dicarboxylate Metal Organic Framework
 Templated by [Ru(II)(2,2&#x2019;-bipyridine)3]2+: Synthesis and
 Photophysics of RWLC-5
;
_journal_name_full 'Dalton Trans.'
_journal_paper_doi 10.1039/C7DT02436C
_journal_year 2017
_chemical_absolute_configuration ad
_chemical_formula_moiety '(Cd2 Cl2 C16 H8 O8), C30 H24 N6 Ru, 0.34(H2 O)'
_chemical_formula_sum 'C46 H32.68 Cd2 Cl2 N6 O8.34 Ru'
_chemical_formula_weight 1199.67
_space_group_crystal_system monoclinic
_space_group_IT_number 15
_space_group_name_Hall '-C 2yc'
_space_group_name_H-M_alt 'C 1 2/c 1'
_symmetry_space_group_name_Hall '-C 2yc'
_symmetry_space_group_name_H-M 'C 1 2/c 1'
_atom_sites_solution_hydrogens geom
_atom_sites_solution_primary dual
_audit_creation_date 2017-06-05
_audit_creation_method
;
Olex2 1.2
(compiled 2017.03.28 svn.r3405 for OlexSys, GUI svn.r5337)
;
_audit_update_record
;
2017-08-18 deposited with the CCDC.
2017-08-18 downloaded from the CCDC.
;
_cell_angle_alpha 90
_cell_angle_beta 111.1042(8)
_cell_angle_gamma 90
_cell_formula_units_Z 4
_cell_length_a 18.4093(5)
_cell_length_b 16.6908(4)
_cell_length_c 14.8012(4)
_cell_measurement_reflns_used 8903
_cell_measurement_temperature 100(2)
_cell_measurement_theta_max 76.92
_cell_measurement_theta_min 4.24
_cell_volume 4242.86(19)
_computing_cell_refinement 'SAINT v8.37A (Bruker, 2015)'
_computing_data_reduction 'SAINT v8.37A (Bruker, 2015)'
_computing_molecular_graphics 'Olex2 (Dolomanov et al., 2009)'
_computing_publication_material 'Olex2 (Dolomanov et al., 2009)'
_computing_structure_refinement 'XL (Sheldrick, 2008)'
_computing_structure_solution 'XT (Sheldrick, 2015)'
_diffrn_ambient_temperature 99.99
_diffrn_measured_fraction_theta_full 0.999
_diffrn_measured_fraction_theta_max 0.985
_diffrn_measurement_device_type 'Bruker D8 Venture PHOTON 100 CMOS'
_diffrn_measurement_method 'omega scans'
_diffrn_radiation_monochromator mirrors
_diffrn_radiation_type CuK\a
_diffrn_radiation_wavelength 1.54178
_diffrn_reflns_av_R_equivalents 0.0428
_diffrn_reflns_av_unetI/netI 0.0246
_diffrn_reflns_Laue_measured_fraction_full 0.999
_diffrn_reflns_Laue_measured_fraction_max 0.985
_diffrn_reflns_limit_h_max 22
_diffrn_reflns_limit_h_min -23
_diffrn_reflns_limit_k_max 20
_diffrn_reflns_limit_k_min -21
_diffrn_reflns_limit_l_max 18
_diffrn_reflns_limit_l_min -17
_diffrn_reflns_number 31004
_diffrn_reflns_point_group_measured_fraction_full 0.999
_diffrn_reflns_point_group_measured_fraction_max 0.985
_diffrn_reflns_theta_full 67.679
_diffrn_reflns_theta_max 77.177
_diffrn_reflns_theta_min 3.693
_diffrn_source 'INCOATEC Imus micro-focus source'
_diffrn_standards_number 0
_exptl_absorpt_coefficient_mu 12.511
_exptl_absorpt_correction_T_max 0.1852
_exptl_absorpt_correction_T_min 0.0504
_exptl_absorpt_correction_type multi-scan
_exptl_absorpt_process_details
;
SADABS-2016/2 (Bruker,2016/2) was used for absorption correction.
wR2(int) was 0.1255 before and 0.0638 after correction.
The Ratio of minimum to maximum transmission is 0.2721.
The \l/2 correction factor is Not present.
;
_exptl_crystal_colour orange
_exptl_crystal_density_diffrn 1.878
_exptl_crystal_description block
_exptl_crystal_F_000 2366
_exptl_crystal_size_max 0.28
_exptl_crystal_size_mid 0.246
_exptl_crystal_size_min 0.207
_refine_diff_density_max 0.783
_refine_diff_density_min -1.098
_refine_diff_density_rms 0.089
_refine_ls_extinction_coef 0.000202(13)
_refine_ls_extinction_expression Fc^*^=kFc[1+0.001xFc^2^\l^3^/sin(2\q)]^-1/4^
_refine_ls_extinction_method 'SHELXL-2014/7 (Sheldrick 2014'
_refine_ls_goodness_of_fit_ref 1.119
_refine_ls_hydrogen_treatment constr
_refine_ls_matrix_type full
_refine_ls_number_parameters 300
_refine_ls_number_reflns 4437
_refine_ls_number_restraints 0
_refine_ls_restrained_S_all 1.119
_refine_ls_R_factor_all 0.0251
_refine_ls_R_factor_gt 0.0247
_refine_ls_shift/su_max 0.003
_refine_ls_shift/su_mean 0.000
_refine_ls_structure_factor_coef Fsqd
_refine_ls_weighting_details 'w=1/[\s^2^(Fo^2^)+(0.0291P)^2^+11.1779P] where P=(Fo^2^+2Fc^2^)/3'
_refine_ls_weighting_scheme calc
_refine_ls_wR_factor_gt 0.0622
_refine_ls_wR_factor_ref 0.0624
_reflns_Friedel_coverage 0.000
_reflns_number_gt 4374
_reflns_number_total 4437
_reflns_threshold_expression 'I > 2\s(I)'
_cod_data_source_file c7dt02436c2.cif
_cod_data_source_block rwlc5
_cod_database_code 7043996
_shelx_shelxl_version_number 2014/7
_shelx_space_group_comment
;
The symmetry employed for this shelxl refinement is uniquely defined
by the following loop, which should always be used as a source of
symmetry information in preference to the above space-group names.
They are only intended as comments.
;
_shelx_estimated_absorpt_t_max 0.182
_shelx_estimated_absorpt_t_min 0.127
_olex2_refinement_description
;
1. Fixed Uiso
 At 1.2 times of:
  All C(H) groups
2. Others
 Fixed Sof: O41(0.17)
3.a Aromatic/amide H refined with riding coordinates:
 C7(H7), C8(H8), C15(H15), C16(H16), C23(H23), C24(H24), C25(H25), C26(H26),
 C29(H29), C30(H30), C31(H31), C32(H32), C35(H35), C36(H36), C37(H37), C38(H38)
;
_olex2_submission_special_instructions 'No special instructions were received'

loop_
_space_group_symop_operation_xyz
'x, y, z'
'-x, y, -z+1/2'
'x+1/2, y+1/2, z'
'-x+1/2, y+1/2, -z+1/2'
'-x, -y, -z'
'x, -y, z-1/2'
'-x+1/2, -y+1/2, -z'
'x+1/2, -y+1/2, z-1/2'

loop_
_atom_site_label
_atom_site_type_symbol
_atom_site_fract_x
_atom_site_fract_y
_atom_site_fract_z
_atom_site_U_iso_or_equiv
_atom_site_adp_type
_atom_site_occupancy
_atom_site_site_symmetry_order
_atom_site_calc_flag
_atom_site_refinement_flags_posn
_atom_site_refinement_flags_adp
_atom_site_refinement_flags_occupancy
Cd1 Cd 0.73242(2) 0.66165(2) 0.41514(2) 0.01298(7) Uani 1 1 d . . .
Cl2 Cl 0.71997(3) 0.64271(3) 0.24746(4) 0.01935(12) Uani 1 1 d . . .
O3 O 0.61305(10) 0.64780(10) 0.42496(15) 0.0207(4) Uani 1 1 d . . .
C4 C 0.62470(14) 0.57671(14) 0.45702(17) 0.0159(5) Uani 1 1 d . . .
O5 O 0.68854(10) 0.54109(10) 0.47291(14) 0.0200(4) Uani 1 1 d . . .
C6 C 0.55964(14) 0.53597(14) 0.47767(17) 0.0153(4) Uani 1 1 d . . .
C7 C 0.56904(14) 0.45819(14) 0.51485(18) 0.0169(5) Uani 1 1 d . . .
H7 H 0.6160 0.4298 0.5245 0.020 Uiso 1 1 calc R . .
C8 C 0.50972(14) 0.42239(14) 0.53763(19) 0.0175(5) Uani 1 1 d . . .
H8 H 0.5162 0.3697 0.5636 0.021 Uiso 1 1 calc R . .
O11 O 0.79468(10) 0.69977(10) 0.58633(13) 0.0155(3) Uani 1 1 d . . .
C12 C 0.86015(14) 0.68222(14) 0.57924(18) 0.0154(4) Uani 1 1 d . . .
O13 O 0.86448(10) 0.65735(11) 0.50138(13) 0.0202(4) Uani 1 1 d . . .
C14 C 0.93245(14) 0.68848(14) 0.66743(18) 0.0150(4) Uani 1 1 d . . .
C15 C 0.92731(14) 0.69211(14) 0.75908(18) 0.0164(5) Uani 1 1 d . . .
H15 H 0.8778 0.6963 0.7652 0.020 Uiso 1 1 calc R . .
C16 C 0.99450(14) 0.68965(15) 0.84139(18) 0.0176(5) Uani 1 1 d . . .
H16 H 0.9908 0.6888 0.9037 0.021 Uiso 1 1 calc R . .
Ru21 Ru 0.5000 0.19758(2) 0.2500 0.01068(8) Uani 1 2 d S T P
N22 N 0.56682(11) 0.10717(11) 0.22514(15) 0.0143(4) Uani 1 1 d . . .
C23 C 0.55670(14) 0.07302(15) 0.13912(18) 0.0183(5) Uani 1 1 d . . .
H23 H 0.5188 0.0948 0.0824 0.022 Uiso 1 1 calc R . .
C24 C 0.59953(16) 0.00739(16) 0.1303(2) 0.0232(5) Uani 1 1 d . . .
H24 H 0.5923 -0.0146 0.0684 0.028 Uiso 1 1 calc R . .
C25 C 0.65318(15) -0.02565(15) 0.2132(2) 0.0224(5) Uani 1 1 d . . .
H25 H 0.6813 -0.0724 0.2091 0.027 Uiso 1 1 calc R . .
C26 C 0.66570(14) 0.00952(14) 0.3022(2) 0.0196(5) Uani 1 1 d . . .
H26 H 0.7028 -0.0122 0.3597 0.023 Uiso 1 1 calc R . .
C27 C 0.62279(14) 0.07748(13) 0.30572(18) 0.0152(4) Uani 1 1 d . . .
C28 C 0.63745(13) 0.12605(14) 0.39395(18) 0.0154(5) Uani 1 1 d . . .
C29 C 0.69973(15) 0.11284(15) 0.48039(19) 0.0203(5) Uani 1 1 d . . .
H29 H 0.7336 0.0684 0.4871 0.024 Uiso 1 1 calc R . .
C30 C 0.71123(16) 0.16578(16) 0.55625(19) 0.0226(5) Uani 1 1 d . . .
H30 H 0.7537 0.1584 0.6155 0.027 Uiso 1 1 calc R . .
C31 C 0.66049(16) 0.22975(16) 0.54550(19) 0.0227(5) Uani 1 1 d . . .
H31 H 0.6676 0.2664 0.5971 0.027 Uiso 1 1 calc R . .
C32 C 0.59930(15) 0.23909(15) 0.45801(18) 0.0187(5) Uani 1 1 d . . .
H32 H 0.5643 0.2825 0.4508 0.022 Uiso 1 1 calc R . .
N33 N 0.58755(11) 0.18872(12) 0.38270(15) 0.0137(4) Uani 1 1 d . . .
N34 N 0.44131(11) 0.29316(11) 0.28050(14) 0.0129(4) Uani 1 1 d . . .
C35 C 0.37914(14) 0.28796(14) 0.30796(18) 0.0156(5) Uani 1 1 d . . .
H35 H 0.3636 0.2367 0.3223 0.019 Uiso 1 1 calc R . .
C36 C 0.33712(14) 0.35467(15) 0.31611(18) 0.0174(5) Uani 1 1 d . . .
H36 H 0.2941 0.3492 0.3368 0.021 Uiso 1 1 calc R . .
C37 C 0.35877(14) 0.42960(14) 0.29360(18) 0.0169(5) Uani 1 1 d . . .
H37 H 0.3294 0.4759 0.2960 0.020 Uiso 1 1 calc R . .
C38 C 0.42396(14) 0.43598(14) 0.26752(18) 0.0164(5) Uani 1 1 d . . .
H38 H 0.4403 0.4869 0.2532 0.020 Uiso 1 1 calc R . .
C39 C 0.46495(13) 0.36734(14) 0.26266(17) 0.0140(4) Uani 1 1 d . . .
O41 O 0.5000 0.6098(5) 0.2500 0.0253(16) Uani 0.34 2 d S T P

loop_
_atom_site_aniso_label
_atom_site_aniso_U_11
_atom_site_aniso_U_22
_atom_site_aniso_U_33
_atom_site_aniso_U_23
_atom_site_aniso_U_13
_atom_site_aniso_U_12
Cd1 0.01102(10) 0.01187(10) 0.01646(10) 0.00048(5) 0.00547(7) -0.00097(5)
Cl2 0.0233(3) 0.0173(3) 0.0183(3) 0.0007(2) 0.0085(2) 0.0023(2)
O3 0.0148(8) 0.0141(8) 0.0349(10) 0.0076(7) 0.0110(8) -0.0004(6)
C4 0.0160(11) 0.0127(11) 0.0183(11) 0.0009(9) 0.0053(9) -0.0016(9)
O5 0.0164(8) 0.0155(8) 0.0311(10) 0.0037(7) 0.0121(8) 0.0000(6)
C6 0.0152(11) 0.0129(11) 0.0182(11) 0.0002(9) 0.0064(9) -0.0019(8)
C7 0.0151(11) 0.0129(11) 0.0238(12) 0.0010(9) 0.0086(10) 0.0000(8)
C8 0.0189(11) 0.0102(10) 0.0246(12) 0.0017(9) 0.0090(10) -0.0005(9)
O11 0.0119(8) 0.0130(8) 0.0211(8) 0.0006(6) 0.0052(7) -0.0006(6)
C12 0.0141(11) 0.0100(10) 0.0213(12) 0.0034(9) 0.0052(10) 0.0008(8)
O13 0.0151(8) 0.0253(9) 0.0194(9) -0.0042(7) 0.0052(7) 0.0000(7)
C14 0.0124(11) 0.0105(10) 0.0206(12) -0.0003(9) 0.0041(9) -0.0004(8)
C15 0.0137(11) 0.0149(11) 0.0220(12) 0.0005(9) 0.0082(10) -0.0001(8)
C16 0.0153(11) 0.0190(12) 0.0194(11) 0.0016(9) 0.0076(10) 0.0004(9)
Ru21 0.01091(12) 0.00726(12) 0.01449(13) 0.000 0.00531(9) 0.000
N22 0.0152(9) 0.0089(9) 0.0202(10) -0.0002(7) 0.0081(8) -0.0009(7)
C23 0.0183(11) 0.0152(11) 0.0214(12) -0.0034(9) 0.0073(10) -0.0003(9)
C24 0.0244(13) 0.0173(12) 0.0297(14) -0.0067(10) 0.0121(11) -0.0011(10)
C25 0.0210(12) 0.0116(11) 0.0375(15) -0.0049(10) 0.0140(11) 0.0009(9)
C26 0.0163(11) 0.0122(11) 0.0300(13) 0.0018(9) 0.0080(10) 0.0016(9)
C27 0.0154(10) 0.0103(10) 0.0214(12) 0.0009(9) 0.0084(9) -0.0015(8)
C28 0.0136(10) 0.0123(11) 0.0215(12) 0.0025(9) 0.0079(9) -0.0001(8)
C29 0.0184(12) 0.0184(12) 0.0238(12) 0.0049(10) 0.0071(10) 0.0006(9)
C30 0.0200(13) 0.0281(14) 0.0163(12) 0.0043(10) 0.0023(10) -0.0045(10)
C31 0.0275(13) 0.0217(13) 0.0197(12) -0.0043(10) 0.0094(11) -0.0078(10)
C32 0.0217(12) 0.0157(11) 0.0206(12) -0.0015(9) 0.0099(10) -0.0035(9)
N33 0.0138(9) 0.0105(9) 0.0175(10) 0.0014(7) 0.0064(8) -0.0004(7)
N34 0.0132(9) 0.0094(9) 0.0163(9) 0.0001(7) 0.0056(8) -0.0001(7)
C35 0.0150(11) 0.0133(11) 0.0204(12) 0.0006(9) 0.0088(10) -0.0002(9)
C36 0.0144(11) 0.0194(11) 0.0193(12) -0.0015(9) 0.0073(10) 0.0002(9)
C37 0.0153(11) 0.0148(11) 0.0205(12) -0.0025(9) 0.0061(9) 0.0036(9)
C38 0.0184(11) 0.0111(10) 0.0206(11) -0.0008(9) 0.0081(10) -0.0002(9)
C39 0.0131(11) 0.0124(11) 0.0162(11) 0.0002(8) 0.0047(9) -0.0008(8)
O41 0.025(4) 0.020(4) 0.029(4) 0.000 0.008(3) 0.000

loop_
_atom_type_symbol
_atom_type_description
_atom_type_scat_dispersion_real
_atom_type_scat_dispersion_imag
_atom_type_scat_source
C C 0.0181 0.0091 'International Tables Vol C Tables 4.2.6.8 and 6.1.1.4'
H H 0.0000 0.0000 'International Tables Vol C Tables 4.2.6.8 and 6.1.1.4'
Cd Cd 0.1185 4.6533 'International Tables Vol C Tables 4.2.6.8 and 6.1.1.4'
Cl Cl 0.3639 0.7018 'International Tables Vol C Tables 4.2.6.8 and 6.1.1.4'
N N 0.0311 0.0180 'International Tables Vol C Tables 4.2.6.8 and 6.1.1.4'
O O 0.0492 0.0322 'International Tables Vol C Tables 4.2.6.8 and 6.1.1.4'
Ru Ru 0.0552 3.2960 'International Tables Vol C Tables 4.2.6.8 and 6.1.1.4'

loop_
_geom_angle_atom_site_label_1
_geom_angle_atom_site_label_2
_geom_angle_atom_site_label_3
_geom_angle
_geom_angle_site_symmetry_1
_geom_angle_site_symmetry_3
Cl2 Cd1 C4 111.17(5) . .
Cl2 Cd1 O5 109.27(5) . .
Cl2 Cd1 O11 157.49(4) . .
Cl2 Cd1 C12 131.33(5) . .
O3 Cd1 Cl2 108.38(5) . .
O3 Cd1 C4 28.05(7) . .
O3 Cd1 O5 56.02(6) . .
O3 Cd1 O11 93.63(6) . .
O3 Cd1 O11 83.92(6) . 7_666
O3 Cd1 C12 120.06(7) . .
O3 Cd1 O13 144.63(7) . .
C4 Cd1 C12 109.42(7) . .
O5 Cd1 C4 27.97(7) . .
O5 Cd1 O11 86.70(6) . .
O5 Cd1 C12 94.59(7) . .
O11 Cd1 Cl2 100.13(4) 7_666 .
O11 Cd1 C4 90.44(6) . .
O11 Cd1 C4 110.34(7) 7_666 .
O11 Cd1 O5 135.72(6) 7_666 .
O11 Cd1 O11 76.99(6) 7_666 .
O11 Cd1 C12 89.80(6) 7_666 .
O11 Cd1 C12 28.00(7) . .
O13 Cd1 Cl2 104.75(5) . .
O13 Cd1 C4 125.11(7) . .
O13 Cd1 O5 101.36(6) . .
O13 Cd1 O11 55.24(6) . .
O13 Cd1 O11 102.27(6) . 7_666
O13 Cd1 C12 27.25(7) . .
C4 O3 Cd1 94.72(15) . .
O3 C4 Cd1 57.23(12) . .
O3 C4 C6 117.4(2) . .
O5 C4 Cd1 64.91(12) . .
O5 C4 O3 122.1(2) . .
O5 C4 C6 120.4(2) . .
C6 C4 Cd1 174.65(17) . .
C4 O5 Cd1 87.12(14) . .
C7 C6 C4 120.4(2) . .
C7 C6 C8 120.1(2) . 5_666
C8 C6 C4 119.4(2) 5_666 .
C6 C7 H7 120.0 . .
C8 C7 C6 119.9(2) . .
C8 C7 H7 120.0 . .
C6 C8 H8 120.0 5_666 .
C7 C8 C6 119.9(2) . 5_666
C7 C8 H8 120.0 . .
Cd1 O11 Cd1 103.01(6) 7_666 .
C12 O11 Cd1 87.68(14) . .
C12 O11 Cd1 115.13(14) . 7_666
O11 C12 Cd1 64.32(13) . .
O11 C12 C14 118.7(2) . .
O13 C12 Cd1 57.28(13) . .
O13 C12 O11 121.6(2) . .
O13 C12 C14 119.6(2) . .
C14 C12 Cd1 176.12(17) . .
C12 O13 Cd1 95.47(15) . .
C15 C14 C12 120.1(2) . .
C15 C14 C16 119.7(2) . 2_756
C16 C14 C12 120.2(2) 2_756 .
C14 C15 H15 120.0 . .
C16 C15 C14 120.0(2) . .
C16 C15 H15 120.0 . .
C14 C16 H16 119.9 2_756 .
C15 C16 C14 120.1(2) . 2_756
C15 C16 H16 119.9 . .
N22 Ru21 N22 85.91(11) 2_655 .
N22 Ru21 N34 97.68(8) . 2_655
N22 Ru21 N34 175.37(8) 2_655 2_655
N22 Ru21 N34 175.37(8) . .
N22 Ru21 N34 97.68(8) 2_655 .
N33 Ru21 N22 78.72(8) . .
N33 Ru21 N22 78.72(8) 2_655 2_655
N33 Ru21 N22 95.16(8) 2_655 .
N33 Ru21 N22 95.16(8) . 2_655
N33 Ru21 N33 171.72(11) 2_655 .
N33 Ru21 N34 97.99(8) . .
N33 Ru21 N34 88.42(8) 2_655 .
N33 Ru21 N34 97.99(8) 2_655 2_655
N33 Ru21 N34 88.42(8) . 2_655
N34 Ru21 N34 78.88(11) . 2_655
C23 N22 Ru21 126.21(17) . .
C23 N22 C27 118.6(2) . .
C27 N22 Ru21 115.03(16) . .
N22 C23 H23 118.8 . .
N22 C23 C24 122.4(2) . .
C24 C23 H23 118.8 . .
C23 C24 H24 120.6 . .
C23 C24 C25 118.7(2) . .
C25 C24 H24 120.6 . .
C24 C25 H25 120.1 . .
C26 C25 C24 119.8(2) . .
C26 C25 H25 120.1 . .
C25 C26 H26 120.7 . .
C25 C26 C27 118.6(2) . .
C27 C26 H26 120.7 . .
N22 C27 C26 121.7(2) . .
N22 C27 C28 114.5(2) . .
C26 C27 C28 123.7(2) . .
C29 C28 C27 123.5(2) . .
N33 C28 C27 114.4(2) . .
N33 C28 C29 122.0(2) . .
C28 C29 H29 120.7 . .
C30 C29 C28 118.6(2) . .
C30 C29 H29 120.7 . .
C29 C30 H30 120.1 . .
C29 C30 C31 119.8(2) . .
C31 C30 H30 120.1 . .
C30 C31 H31 120.6 . .
C32 C31 C30 118.7(2) . .
C32 C31 H31 120.6 . .
C31 C32 H32 118.8 . .
N33 C32 C31 122.4(2) . .
N33 C32 H32 118.8 . .
C28 N33 Ru21 115.83(16) . .
C32 N33 Ru21 125.70(17) . .
C32 N33 C28 118.5(2) . .
C35 N34 Ru21 125.71(16) . .
C35 N34 C39 118.7(2) . .
C39 N34 Ru21 115.39(16) . .
N34 C35 H35 118.8 . .
N34 C35 C36 122.4(2) . .
C36 C35 H35 118.8 . .
C35 C36 H36 120.5 . .
C35 C36 C37 119.0(2) . .
C37 C36 H36 120.5 . .
C36 C37 H37 120.5 . .
C36 C37 C38 119.1(2) . .
C38 C37 H37 120.5 . .
C37 C38 H38 120.3 . .
C39 C38 C37 119.4(2) . .
C39 C38 H38 120.3 . .
N34 C39 C38 121.3(2) . .
N34 C39 C39 114.76(13) . 2_655
C38 C39 C39 123.89(14) . 2_655

loop_
_geom_bond_atom_site_label_1
_geom_bond_atom_site_label_2
_geom_bond_distance
_geom_bond_site_symmetry_2
Cd1 Cl2 2.4295(6) .
Cd1 O3 2.2658(17) .
Cd1 C4 2.686(2) .
Cd1 O5 2.4353(17) .
Cd1 O11 2.4592(17) .
Cd1 O11 2.3648(16) 7_666
Cd1 C12 2.726(2) .
Cd1 O13 2.3043(18) .
O3 C4 1.267(3) .
C4 O5 1.261(3) .
C4 C6 1.501(3) .
C6 C7 1.396(3) .
C6 C8 1.399(3) 5_666
C7 H7 0.9500 .
C7 C8 1.389(3) .
C8 C6 1.399(3) 5_666
C8 H8 0.9500 .
O11 Cd1 2.3647(16) 7_666
O11 C12 1.281(3) .
C12 O13 1.254(3) .
C12 C14 1.495(3) .
C14 C15 1.395(4) .
C14 C16 1.397(3) 2_756
C15 H15 0.9500 .
C15 C16 1.389(4) .
C16 C14 1.397(3) 2_756
C16 H16 0.9500 .
Ru21 N22 2.0619(19) .
Ru21 N22 2.0619(19) 2_655
Ru21 N33 2.049(2) 2_655
Ru21 N33 2.049(2) .
Ru21 N34 2.0657(19) .
Ru21 N34 2.0657(19) 2_655
N22 C23 1.345(3) .
N22 C27 1.358(3) .
C23 H23 0.9500 .
C23 C24 1.383(4) .
C24 H24 0.9500 .
C24 C25 1.384(4) .
C25 H25 0.9500 .
C25 C26 1.383(4) .
C26 H26 0.9500 .
C26 C27 1.394(3) .
C27 C28 1.477(3) .
C28 C29 1.394(3) .
C28 N33 1.362(3) .
C29 H29 0.9500 .
C29 C30 1.384(4) .
C30 H30 0.9500 .
C30 C31 1.390(4) .
C31 H31 0.9500 .
C31 C32 1.385(4) .
C32 H32 0.9500 .
C32 N33 1.350(3) .
N34 C35 1.348(3) .
N34 C39 1.369(3) .
C35 H35 0.9500 .
C35 C36 1.386(3) .
C36 H36 0.9500 .
C36 C37 1.389(4) .
C37 H37 0.9500 .
C37 C38 1.391(3) .
C38 H38 0.9500 .
C38 C39 1.388(3) .
C39 C39 1.468(5) 2_655

loop_
_geom_torsion_atom_site_label_1
_geom_torsion_atom_site_label_2
_geom_torsion_atom_site_label_3
_geom_torsion_atom_site_label_4
_geom_torsion
_geom_torsion_site_symmetry_1
_geom_torsion_site_symmetry_4
Cd1 O3 C4 O5 1.1(3) . .
Cd1 O3 C4 C6 179.90(18) . .
Cd1 O11 C12 Cd1 -103.28(11) 7_666 .
Cd1 O11 C12 O13 0.1(2) . .
Cd1 O11 C12 O13 -103.2(2) 7_666 .
Cd1 O11 C12 C14 79.4(2) 7_666 .
Cd1 O11 C12 C14 -177.30(19) . .
O3 C4 O5 Cd1 -1.0(2) . .
O3 C4 C6 C7 -178.8(2) . .
O3 C4 C6 C8 -0.9(3) . 5_666
C4 C6 C7 C8 177.2(2) . .
O5 C4 C6 C7 0.1(4) . .
O5 C4 C6 C8 178.0(2) . 5_666
C6 C4 O5 Cd1 -179.8(2) . .
C6 C7 C8 C6 0.7(4) . 5_666
C8 C6 C7 C8 -0.7(4) 5_666 .
O11 C12 O13 Cd1 -0.1(2) . .
O11 C12 C14 C15 16.9(3) . .
O11 C12 C14 C16 -164.0(2) . 2_756
C12 C14 C15 C16 173.4(2) . .
O13 C12 C14 C15 -160.6(2) . .
O13 C12 C14 C16 18.6(3) . 2_756
C14 C12 O13 Cd1 177.27(18) . .
C14 C15 C16 C14 3.9(3) . 2_756
C16 C14 C15 C16 -5.7(3) 2_756 .
Ru21 N22 C23 C24 -173.60(19) . .
Ru21 N22 C27 C26 171.47(18) . .
Ru21 N22 C27 C28 -12.6(2) . .
Ru21 N34 C35 C36 -172.16(18) . .
Ru21 N34 C39 C38 171.29(18) . .
Ru21 N34 C39 C39 -7.9(3) . 2_655
N22 C23 C24 C25 1.8(4) . .
N22 C27 C28 C29 -170.2(2) . .
N22 C27 C28 N33 5.9(3) . .
C23 N22 C27 C26 -4.7(3) . .
C23 N22 C27 C28 171.3(2) . .
C23 C24 C25 C26 -3.2(4) . .
C24 C25 C26 C27 0.7(4) . .
C25 C26 C27 N22 3.3(4) . .
C25 C26 C27 C28 -172.3(2) . .
C26 C27 C28 C29 5.6(4) . .
C26 C27 C28 N33 -178.2(2) . .
C27 N22 C23 C24 2.0(4) . .
C27 C28 C29 C30 175.2(2) . .
C27 C28 N33 Ru21 3.7(3) . .
C27 C28 N33 C32 -176.3(2) . .
C28 C29 C30 C31 0.9(4) . .
C29 C28 N33 Ru21 179.89(18) . .
C29 C28 N33 C32 -0.1(3) . .
C29 C30 C31 C32 -0.3(4) . .
C30 C31 C32 N33 -0.5(4) . .
C31 C32 N33 Ru21 -179.27(18) . .
C31 C32 N33 C28 0.7(3) . .
N33 C28 C29 C30 -0.7(4) . .
N34 C35 C36 C37 1.2(4) . .
C35 N34 C39 C38 -3.3(3) . .
C35 N34 C39 C39 177.4(2) . 2_655
C35 C36 C37 C38 -2.7(4) . .
C36 C37 C38 C39 1.3(4) . .
C37 C38 C39 N34 1.8(4) . .
C37 C38 C39 C39 -179.1(3) . 2_655
C39 N34 C35 C36 1.9(4) . .
